data_2243249
loop_
_publ_author_name
'Ushakov, Ivan E.'
'Odin, Ivan S.'
'Gloukhov, Pavel A.'
'Golovanov, Alexander A.'
'Dorovatovskii, Pavel V.'
'Vologzhanina, Anna V.'

_publ_section_title
;
 Crystal structures of
 (<i>E</i>)-5-(4-methylphenyl)-1-(pyridin-2-yl)pent-2-en-4-yn-1-one and
 [3,4-bis(phenylethynyl)cyclobutane-1,2-diyl]bis(pyridin-2-ylmethanone)
;
_journal_coeditor_code FF2164
_journal_issue 2
_journal_name_full 'Acta Crystallographica Section E'
_journal_page_first 192
_journal_page_last 196
_journal_paper_doi 10.1107/S2056989020000055
_journal_volume 76
_journal_year 2020
_chemical_formula_iupac 'C32 H22 N2 O2'
_chemical_formula_moiety 'C32 H22 N2 O2'
_chemical_formula_sum 'C32 H22 N2 O2'
_chemical_formula_weight 466.51
_chemical_name_systematic '[3,4-Bis(phenylethynyl)cyclobutane-1,2-diyl]bis(pyridin-2-ylmethanone)'
_space_group_crystal_system monoclinic
_space_group_IT_number 14
_space_group_name_Hall '-P 2ybc'
_space_group_name_H-M_alt 'P 1 21/c 1'
_atom_sites_solution_hydrogens geom
_atom_sites_solution_primary dual
_cell_angle_alpha 90
_cell_angle_beta 115.850(3)
_cell_angle_gamma 90
_cell_formula_units_Z 4
_cell_length_a 12.272(3)
_cell_length_b 18.720(4)
_cell_length_c 11.425(2)
_cell_measurement_reflns_used 4566
_cell_measurement_temperature 120
_cell_measurement_theta_max 30.02
_cell_measurement_theta_min 2.18
_cell_volume 2362.1(9)
_computing_cell_refinement
;
APEX2 (Bruker, 2014)
;
_computing_data_collection
;
SAINT (Bruker, 2014)
;
_computing_data_reduction
;
SAINT(Bruker, 2014)
;
_computing_molecular_graphics
;
<i>OLEX2</i> (Dolomanov <i>et al.</i>,  2009)
;
_computing_publication_material
;
<i>OLEX2</i> (Dolomanov <i>et al.</i>,  2009)
;
_computing_structure_refinement
;
SHELXL (Sheldrick, 2015b)
;
_computing_structure_solution
;
SHELXT (Sheldrick, 2015a)
;
_diffrn_ambient_temperature 120
_diffrn_detector_area_resol_mean 8
_diffrn_measured_fraction_theta_full 1.000
_diffrn_measured_fraction_theta_max 0.986
_diffrn_measurement_device_type 'Bruker SMART APEX CCD area detector'
_diffrn_measurement_method 'omega scans'
_diffrn_radiation_monochromator graphite
_diffrn_radiation_type MoK\a
_diffrn_radiation_wavelength 0.71073
_diffrn_reflns_av_R_equivalents 0.0788
_diffrn_reflns_av_unetI/netI 0.0911
_diffrn_reflns_limit_h_max 17
_diffrn_reflns_limit_h_min -15
_diffrn_reflns_limit_k_max 26
_diffrn_reflns_limit_k_min -26
_diffrn_reflns_limit_l_max 16
_diffrn_reflns_limit_l_min -16
_diffrn_reflns_number 24543
_diffrn_reflns_theta_full 25.242
_diffrn_reflns_theta_max 30.478
_diffrn_reflns_theta_min 1.844
_diffrn_source 'sealed tube'
_exptl_absorpt_coefficient_mu 0.082
_exptl_absorpt_correction_T_max 0.903
_exptl_absorpt_correction_T_min 0.847697
_exptl_absorpt_correction_type multi-scan
_exptl_absorpt_process_details
;
(SADABS; Bruker, 2014)
;
_exptl_crystal_colour orange
_exptl_crystal_density_diffrn 1.312
_exptl_crystal_description prism
_exptl_crystal_F_000 976
_exptl_crystal_size_max 0.46
_exptl_crystal_size_mid 0.28
_exptl_crystal_size_min 0.17
_refine_diff_density_max 0.330
_refine_diff_density_min -0.310
_refine_ls_extinction_method none
_refine_ls_goodness_of_fit_ref 0.992
_refine_ls_hydrogen_treatment constr
_refine_ls_matrix_type full
_refine_ls_number_parameters 325
_refine_ls_number_reflns 7095
_refine_ls_number_restraints 0
_refine_ls_restrained_S_all 0.992
_refine_ls_R_factor_all 0.1222
_refine_ls_R_factor_gt 0.0563
_refine_ls_shift/su_max 0.000
_refine_ls_shift/su_mean 0.000
_refine_ls_structure_factor_coef Fsqd
_refine_ls_weighting_details 'w=1/[\s^2^(Fo^2^)+(0.0557P)^2^] where P=(Fo^2^+2Fc^2^)/3'
_refine_ls_weighting_scheme calc
_refine_ls_wR_factor_gt 0.1072
_refine_ls_wR_factor_ref 0.1297
_reflns_number_gt 4255
_reflns_number_total 7095
_reflns_threshold_expression 'I > 2\s(I)'
_cod_data_source_file ff2164sup1.cif
_cod_data_source_block 3
_cod_original_cell_volume 2362.0(8)
_cod_database_code 2243249
_shelx_space_group_comment
;
The symmetry employed for this shelxl refinement is uniquely defined
by the following loop, which should always be used as a source of
symmetry information in preference to the above space-group names.
They are only intended as comments.
;
_shelx_estimated_absorpt_t_min 0.963
_shelx_estimated_absorpt_t_max 0.986

loop_
_space_group_symop_operation_xyz
'x, y, z'
'-x, y+1/2, -z+1/2'
'-x, -y, -z'
'x, -y-1/2, z-1/2'

loop_
_atom_site_type_symbol
_atom_site_label
_atom_site_fract_x
_atom_site_fract_y
_atom_site_fract_z
_atom_site_U_iso_or_equiv
_atom_site_adp_type
_atom_site_calc_flag
_atom_site_occupancy
O O1 0.14655(11) 0.50117(6) 0.61894(10) 0.0224(3) Uani d 1
O O2 0.44626(12) 0.53397(6) 0.81027(11) 0.0249(3) Uani d 1
N N1 0.03170(13) 0.66755(7) 0.47517(13) 0.0215(3) Uani d 1
N N2 0.26664(14) 0.68759(7) 0.76527(14) 0.0236(3) Uani d 1
C C1 0.14015(15) 0.55793(8) 0.56522(14) 0.0167(3) Uani d 1
C C2 0.23152(15) 0.57818(8) 0.51555(15) 0.0168(3) Uani d 1
H H2 0.1954 0.6114 0.4396 0.020 Uiso calc 1
C C3 0.30105(15) 0.51652(8) 0.48769(15) 0.0173(3) Uani d 1
H H3 0.3031 0.4743 0.5421 0.021 Uiso calc 1
C C4 0.25950(16) 0.49385(8) 0.35333(15) 0.0188(3) Uani d 1
C C5 0.22108(16) 0.47470(8) 0.24269(16) 0.0202(4) Uani d 1
C C6 0.38544(15) 0.58614(8) 0.75844(15) 0.0177(3) Uani d 1
C C7 0.35663(15) 0.60721(8) 0.62014(15) 0.0175(3) Uani d 1
H H7 0.3676 0.6595 0.6106 0.021 Uiso calc 1
C C8 0.42148(16) 0.55980(8) 0.55808(15) 0.0179(3) Uani d 1
H H8 0.4875 0.5304 0.6245 0.021 Uiso calc 1
C C9 0.46337(16) 0.59998(8) 0.47593(15) 0.0198(3) Uani d 1
C C10 0.50391(16) 0.63388(8) 0.41551(15) 0.0200(4) Uani d 1
C C11 0.04630(15) 0.61189(8) 0.55421(15) 0.0171(3) Uani d 1
C C12 -0.01798(17) 0.60341(8) 0.62740(17) 0.0241(4) Uani d 1
H H12 -0.0064 0.5624 0.6805 0.029 Uiso calc 1
C C13 -0.09935(18) 0.65600(9) 0.62137(19) 0.0303(4) Uani d 1
H H13 -0.1441 0.6521 0.6711 0.036 Uiso calc 1
C C14 -0.11435(18) 0.71411(9) 0.54191(18) 0.0302(4) Uani d 1
H H14 -0.1687 0.7514 0.5367 0.036 Uiso calc 1
C C15 -0.04852(17) 0.71700(9) 0.46982(17) 0.0270(4) Uani d 1
H H15 -0.0612 0.7565 0.4132 0.032 Uiso calc 1
C C16 0.17317(16) 0.45234(8) 0.10882(15) 0.0208(4) Uani d 1
C C17 0.06057(18) 0.42003(8) 0.04773(17) 0.0282(4) Uani d 1
H H17 0.0149 0.4108 0.0952 0.034 Uiso calc 1
C C18 0.0143(2) 0.40106(9) -0.08242(17) 0.0364(5) Uani d 1
H H18 -0.0629 0.3789 -0.1238 0.044 Uiso calc 1
C C19 0.0804(2) 0.41430(10) -0.15217(18) 0.0406(6) Uani d 1
H H19 0.0486 0.4013 -0.2413 0.049 Uiso calc 1
C C20 0.1925(2) 0.44636(10) -0.09211(18) 0.0370(5) Uani d 1
H H20 0.2375 0.4558 -0.1402 0.044 Uiso calc 1
C C21 0.23975(19) 0.46490(9) 0.03804(16) 0.0274(4) Uani d 1
H H21 0.3177 0.4862 0.0794 0.033 Uiso calc 1
C C22 0.33415(15) 0.63164(8) 0.83025(15) 0.0187(3) Uani d 1
C C23 0.35862(17) 0.61505(9) 0.95735(16) 0.0244(4) Uani d 1
H H23 0.4081 0.5753 1.0000 0.029 Uiso calc 1
C C24 0.30935(18) 0.65777(10) 1.02106(18) 0.0313(4) Uani d 1
H H24 0.3238 0.6477 1.1081 0.038 Uiso calc 1
C C25 0.23927(18) 0.71490(9) 0.95603(18) 0.0309(4) Uani d 1
H H25 0.2044 0.7452 0.9972 0.037 Uiso calc 1
C C26 0.22022(18) 0.72774(9) 0.82891(18) 0.0290(4) Uani d 1
H H26 0.1713 0.7674 0.7847 0.035 Uiso calc 1
C C27 0.55587(15) 0.67731(8) 0.34887(15) 0.0187(3) Uani d 1
C C28 0.56084(16) 0.75148(8) 0.36530(16) 0.0224(4) Uani d 1
H H28 0.5309 0.7727 0.4210 0.027 Uiso calc 1
C C29 0.60909(17) 0.79383(9) 0.30078(18) 0.0279(4) Uani d 1
H H29 0.6126 0.8442 0.3126 0.033 Uiso calc 1
C C30 0.65229(18) 0.76346(9) 0.21905(18) 0.0292(4) Uani d 1
H H30 0.6837 0.7930 0.1733 0.035 Uiso calc 1
C C31 0.64973(18) 0.69037(9) 0.20388(17) 0.0289(4) Uani d 1
H H31 0.6810 0.6696 0.1490 0.035 Uiso calc 1
C C32 0.60178(17) 0.64693(8) 0.26814(16) 0.0227(4) Uani d 1
H H32 0.6002 0.5966 0.2572 0.027 Uiso calc 1

loop_
_atom_site_aniso_label
_atom_site_aniso_U_11
_atom_site_aniso_U_22
_atom_site_aniso_U_33
_atom_site_aniso_U_12
_atom_site_aniso_U_13
_atom_site_aniso_U_23
O1 0.0294(8) 0.0176(5) 0.0243(6) 0.0001(5) 0.0154(6) 0.0028(4)
O2 0.0310(8) 0.0202(6) 0.0250(6) 0.0042(5) 0.0136(6) 0.0002(5)
N1 0.0219(9) 0.0185(7) 0.0245(7) 0.0011(6) 0.0103(7) 0.0008(5)
N2 0.0242(9) 0.0190(7) 0.0269(7) -0.0005(6) 0.0105(7) -0.0052(6)
C1 0.0200(10) 0.0153(7) 0.0154(7) -0.0033(6) 0.0084(7) -0.0035(6)
C2 0.0211(10) 0.0136(7) 0.0182(7) 0.0017(6) 0.0109(7) 0.0010(6)
C3 0.0228(10) 0.0126(7) 0.0203(8) 0.0007(6) 0.0130(7) -0.0006(6)
C4 0.0223(10) 0.0140(7) 0.0239(8) -0.0001(6) 0.0136(7) 0.0006(6)
C5 0.0233(10) 0.0159(7) 0.0245(8) 0.0015(6) 0.0133(8) 0.0007(6)
C6 0.0206(10) 0.0142(7) 0.0198(7) -0.0042(6) 0.0102(7) -0.0039(6)
C7 0.0216(10) 0.0125(7) 0.0218(8) -0.0005(6) 0.0125(7) -0.0015(6)
C8 0.0218(10) 0.0150(7) 0.0205(8) 0.0005(6) 0.0126(7) 0.0000(6)
C9 0.0215(10) 0.0164(7) 0.0231(8) 0.0004(6) 0.0114(7) -0.0030(6)
C10 0.0217(10) 0.0173(7) 0.0212(8) 0.0010(6) 0.0096(7) -0.0025(6)
C11 0.0177(10) 0.0141(7) 0.0196(8) -0.0034(6) 0.0083(7) -0.0034(6)
C12 0.0290(11) 0.0183(8) 0.0311(9) -0.0010(7) 0.0189(8) -0.0010(7)
C13 0.0284(12) 0.0279(9) 0.0449(11) -0.0024(8) 0.0255(10) -0.0047(8)
C14 0.0235(12) 0.0241(9) 0.0448(11) 0.0035(7) 0.0167(9) -0.0025(8)
C15 0.0268(12) 0.0201(8) 0.0324(10) 0.0024(7) 0.0115(8) 0.0041(7)
C16 0.0316(12) 0.0130(7) 0.0191(8) 0.0045(6) 0.0122(8) 0.0008(6)
C17 0.0356(13) 0.0203(8) 0.0275(9) -0.0002(7) 0.0127(9) -0.0025(7)
C18 0.0452(15) 0.0226(9) 0.0277(10) 0.0036(8) 0.0032(9) -0.0061(7)
C19 0.0704(18) 0.0258(10) 0.0180(9) 0.0156(10) 0.0121(10) -0.0015(7)
C20 0.0578(16) 0.0339(10) 0.0260(9) 0.0149(10) 0.0246(10) 0.0060(8)
C21 0.0369(13) 0.0244(9) 0.0240(9) 0.0076(8) 0.0162(9) 0.0051(7)
C22 0.0206(10) 0.0155(7) 0.0224(8) -0.0058(6) 0.0115(7) -0.0071(6)
C23 0.0282(12) 0.0238(8) 0.0251(9) -0.0019(7) 0.0152(8) -0.0044(7)
C24 0.0352(13) 0.0381(10) 0.0260(9) -0.0031(8) 0.0184(9) -0.0091(8)
C25 0.0293(12) 0.0304(9) 0.0374(10) -0.0038(8) 0.0187(9) -0.0169(8)
C26 0.0275(12) 0.0219(8) 0.0378(10) 0.0016(7) 0.0144(9) -0.0079(7)
C27 0.0174(10) 0.0189(7) 0.0198(8) 0.0005(6) 0.0083(7) 0.0017(6)
C28 0.0209(11) 0.0198(8) 0.0248(9) 0.0022(7) 0.0084(8) -0.0008(6)
C29 0.0249(11) 0.0150(8) 0.0378(10) 0.0012(7) 0.0081(9) 0.0057(7)
C30 0.0258(12) 0.0293(9) 0.0354(10) 0.0011(7) 0.0161(9) 0.0136(8)
C31 0.0308(12) 0.0337(10) 0.0288(9) 0.0061(8) 0.0192(9) 0.0060(8)
C32 0.0285(11) 0.0178(8) 0.0249(9) 0.0033(7) 0.0146(8) 0.0020(6)

loop_
_atom_type_symbol
_atom_type_description
_atom_type_scat_dispersion_real
_atom_type_scat_dispersion_imag
_atom_type_scat_source
C C 0.0033 0.0016 'International Tables Vol C Tables 4.2.6.8 and 6.1.1.4'
H H 0.0000 0.0000 'International Tables Vol C Tables 4.2.6.8 and 6.1.1.4'
N N 0.0061 0.0033 'International Tables Vol C Tables 4.2.6.8 and 6.1.1.4'
O O 0.0106 0.0060 'International Tables Vol C Tables 4.2.6.8 and 6.1.1.4'

loop_
_geom_angle_atom_site_label_1
_geom_angle_atom_site_label_2
_geom_angle_atom_site_label_3
_geom_angle
C15 N1 C11 116.77(14)
C26 N2 C22 116.48(15)
O1 C1 C2 121.04(14)
O1 C1 C11 120.81(14)
C11 C1 C2 118.03(13)
C1 C2 H2 111.2
C1 C2 C3 117.15(12)
C1 C2 C7 116.08(12)
C3 C2 H2 111.2
C3 C2 C7 88.33(12)
C7 C2 H2 111.2
C2 C3 H3 109.2
C2 C3 C8 89.43(11)
C4 C3 C2 117.61(14)
C4 C3 H3 109.2
C4 C3 C8 120.76(13)
C8 C3 H3 109.2
C5 C4 C3 177.49(18)
C4 C5 C16 179.10(19)
O2 C6 C7 122.18(14)
O2 C6 C22 120.37(14)
C22 C6 C7 117.44(13)
C2 C7 H7 112.8
C6 C7 C2 114.14(13)
C6 C7 H7 112.8
C6 C7 C8 113.24(13)
C8 C7 C2 88.89(11)
C8 C7 H7 112.8
C3 C8 H8 112.1
C7 C8 C3 88.48(12)
C7 C8 H8 112.1
C9 C8 C3 117.03(13)
C9 C8 C7 113.14(12)
C9 C8 H8 112.1
C10 C9 C8 175.96(18)
C9 C10 C27 176.81(17)
N1 C11 C1 117.01(14)
N1 C11 C12 123.50(15)
C12 C11 C1 119.46(14)
C11 C12 H12 120.8
C13 C12 C11 118.50(15)
C13 C12 H12 120.8
C12 C13 H13 120.6
C14 C13 C12 118.78(16)
C14 C13 H13 120.6
C13 C14 H14 120.7
C13 C14 C15 118.58(16)
C15 C14 H14 120.7
N1 C15 C14 123.84(16)
N1 C15 H15 118.1
C14 C15 H15 118.1
C17 C16 C5 121.14(15)
C17 C16 C21 119.21(16)
C21 C16 C5 119.63(17)
C16 C17 H17 119.9
C16 C17 C18 120.23(18)
C18 C17 H17 119.9
C17 C18 H18 119.9
C19 C18 C17 120.2(2)
C19 C18 H18 119.9
C18 C19 H19 120.0
C20 C19 C18 119.94(17)
C20 C19 H19 120.0
C19 C20 H20 119.9
C19 C20 C21 120.24(19)
C21 C20 H20 119.9
C16 C21 H21 119.9
C20 C21 C16 120.2(2)
C20 C21 H21 119.9
N2 C22 C6 116.52(14)
N2 C22 C23 123.73(14)
C23 C22 C6 119.75(15)
C22 C23 H23 120.7
C22 C23 C24 118.50(16)
C24 C23 H23 120.7
C23 C24 H24 120.7
C25 C24 C23 118.70(16)
C25 C24 H24 120.7
C24 C25 H25 120.6
C24 C25 C26 118.82(16)
C26 C25 H25 120.6
N2 C26 C25 123.76(17)
N2 C26 H26 118.1
C25 C26 H26 118.1
C28 C27 C10 119.56(14)
C32 C27 C10 121.30(14)
C32 C27 C28 119.14(15)
C27 C28 H28 119.9
C29 C28 C27 120.17(16)
C29 C28 H28 119.9
C28 C29 H29 119.8
C28 C29 C30 120.35(15)
C30 C29 H29 119.8
C29 C30 H30 120.0
C31 C30 C29 119.96(16)
C31 C30 H30 120.0
C30 C31 H31 119.8
C30 C31 C32 120.49(16)
C32 C31 H31 119.8
C27 C32 H32 120.1
C31 C32 C27 119.87(15)
C31 C32 H32 120.1

loop_
_geom_bond_atom_site_label_1
_geom_bond_atom_site_label_2
_geom_bond_distance
_geom_bond_publ_flag
O1 C1 1.2123(18) yes
O2 C6 1.2148(19) yes
N1 C11 1.3387(19) ?
N1 C15 1.333(2) ?
N2 C22 1.341(2) ?
N2 C26 1.334(2) ?
C1 C2 1.509(2) yes
C1 C11 1.495(2) yes
C2 H2 1.0000 ?
C2 C3 1.549(2) yes
C2 C7 1.575(2) yes
C3 H3 1.0000 ?
C3 C4 1.454(2) yes
C3 C8 1.566(2) yes
C4 C5 1.195(2) yes
C5 C16 1.441(2) yes
C6 C7 1.513(2) yes
C6 C22 1.498(2) yes
C7 H7 1.0000 ?
C7 C8 1.554(2) yes
C8 H8 1.0000 ?
C8 C9 1.460(2) yes
C9 C10 1.194(2) yes
C10 C27 1.439(2) yes
C11 C12 1.386(2) ?
C12 H12 0.9500 ?
C12 C13 1.382(2) ?
C13 H13 0.9500 ?
C13 C14 1.377(3) ?
C14 H14 0.9500 ?
C14 C15 1.384(2) ?
C15 H15 0.9500 ?
C16 C17 1.386(3) ?
C16 C21 1.397(2) ?
C17 H17 0.9500 ?
C17 C18 1.387(2) ?
C18 H18 0.9500 ?
C18 C19 1.385(3) ?
C19 H19 0.9500 ?
C19 C20 1.378(3) ?
C20 H20 0.9500 ?
C20 C21 1.384(3) ?
C21 H21 0.9500 ?
C22 C23 1.384(2) ?
C23 H23 0.9500 ?
C23 C24 1.385(2) ?
C24 H24 0.9500 ?
C24 C25 1.370(3) ?
C25 H25 0.9500 ?
C25 C26 1.388(3) ?
C26 H26 0.9500 ?
C27 C28 1.399(2) ?
C27 C32 1.395(2) ?
C28 H28 0.9500 ?
C28 C29 1.380(2) ?
C29 H29 0.9500 ?
C29 C30 1.381(3) ?
C30 H30 0.9500 ?
C30 C31 1.378(2) ?
C31 H31 0.9500 ?
C31 C32 1.387(2) ?
C32 H32 0.9500 ?

loop_
_geom_hbond_atom_site_label_D
_geom_hbond_atom_site_label_H
_geom_hbond_atom_site_label_A
_geom_hbond_site_symmetry_A
_geom_hbond_distance_DH
_geom_hbond_distance_HA
_geom_hbond_distance_DA
_geom_hbond_angle_DHA
C2 H2 N1 . 1.00 2.45 2.835(3) 102
C3 H3 O1 . 1.00 2.49 2.899(2) 104
C8 H8 O2 . 1.00 2.39 2.804(2) 104
C25 H25 N1 4_576 0.95 2.60 3.445(3) 148
C19 H19 N1 3_565 0.95 2.73 3.665(2) 167
C20 H20 O1 1_554 0.95 2.62 3.263(2) 125
C32 H32 O2 3_666 0.95 2.55 3.487(2) 168

_cod_database_fobs_code 2243249
